data_7233986
loop_
_publ_author_name
'Sivappa, Rasapalli'
'Sammeta, Vamshikrishna Reddy'
'Huang, Yanchang'
'Golen, James A.'
'Savinov, Sergey N.'

_publ_section_title
;
 Facile synthesis of 3-substituted imidazo[1,2-a]pyridines through
 formimidamide chemistry
;
_journal_issue 51
_journal_name_full 'RSC Advances'
_journal_page_first 29659
_journal_paper_doi 10.1039/C9RA05841A
_journal_volume 9
_journal_year 2019
_chemical_formula_sum 'C10 H10 N2'
_chemical_formula_weight 158.20
_space_group_crystal_system triclinic
_space_group_IT_number 2
_space_group_name_Hall '-P 1'
_space_group_name_H-M_alt 'P -1'
_symmetry_space_group_name_Hall '-P 1'
_symmetry_space_group_name_H-M 'P -1'
_atom_sites_solution_hydrogens geom
_audit_block_doi 10.5517/ccdc.csd.cc224gvk
_audit_creation_method SHELXL-2014/6
_audit_update_record
;
2019-04-18 deposited with the CCDC.    2019-09-03 downloaded from the CCDC.
;
_cell_angle_alpha 106.039(10)
_cell_angle_beta 95.947(11)
_cell_angle_gamma 92.951(10)
_cell_formula_units_Z 2
_cell_length_a 6.4588(12)
_cell_length_b 8.1981(17)
_cell_length_c 8.3521(17)
_cell_measurement_reflns_used 3120
_cell_measurement_temperature 297(2)
_cell_measurement_theta_max 25.34
_cell_measurement_theta_min 3.08
_cell_volume 421.25(15)
_computing_cell_refinement 'Bruker SAINT'
_computing_data_collection 'Bruker APEX3'
_computing_data_reduction 'Bruker SAINT'
_computing_molecular_graphics 'Bruker SHELXTL'
_computing_publication_material 'Bruker SHELXTL'
_computing_structure_refinement 'SHELXL-2014/6 (Sheldrick, 2014)'
_computing_structure_solution 'SHELXS-97 (Sheldrick 2008)'
_diffrn_ambient_temperature 297(2)
_diffrn_measured_fraction_theta_full 0.998
_diffrn_measured_fraction_theta_max 0.997
_diffrn_measurement_device_type 'Bruker APEX-III CMOS'
_diffrn_measurement_method '\f and \w scans'
_diffrn_radiation_type MoK\a
_diffrn_radiation_wavelength 0.71073
_diffrn_reflns_av_R_equivalents 0.0342
_diffrn_reflns_av_unetI/netI 0.0244
_diffrn_reflns_Laue_measured_fraction_full 0.998
_diffrn_reflns_Laue_measured_fraction_max 0.997
_diffrn_reflns_limit_h_max 7
_diffrn_reflns_limit_h_min -7
_diffrn_reflns_limit_k_max 9
_diffrn_reflns_limit_k_min -9
_diffrn_reflns_limit_l_max 10
_diffrn_reflns_limit_l_min -10
_diffrn_reflns_number 7413
_diffrn_reflns_point_group_measured_fraction_full 0.998
_diffrn_reflns_point_group_measured_fraction_max 0.997
_diffrn_reflns_theta_full 25.000
_diffrn_reflns_theta_max 25.422
_diffrn_reflns_theta_min 3.084
_exptl_absorpt_coefficient_mu 0.076
_exptl_absorpt_correction_T_max 0.745
_exptl_absorpt_correction_T_min 0.701
_exptl_absorpt_correction_type multi-scan
_exptl_absorpt_process_details sadabs
_exptl_crystal_colour colourless
_exptl_crystal_density_diffrn 1.247
_exptl_crystal_description BLOCK
_exptl_crystal_F_000 168
_exptl_crystal_size_max 0.220
_exptl_crystal_size_mid 0.200
_exptl_crystal_size_min 0.120
_refine_diff_density_max 0.148
_refine_diff_density_min -0.173
_refine_diff_density_rms 0.035
_refine_ls_extinction_coef 0.39(3)
_refine_ls_extinction_expression Fc^*^=kFc[1+0.001xFc^2^\l^3^/sin(2\q)]^-1/4^
_refine_ls_extinction_method SHELXL
_refine_ls_goodness_of_fit_ref 1.080
_refine_ls_hydrogen_treatment constr
_refine_ls_matrix_type full
_refine_ls_number_parameters 111
_refine_ls_number_reflns 1538
_refine_ls_number_restraints 0
_refine_ls_restrained_S_all 1.080
_refine_ls_R_factor_all 0.0582
_refine_ls_R_factor_gt 0.0428
_refine_ls_shift/su_max 0.000
_refine_ls_shift/su_mean 0.000
_refine_ls_structure_factor_coef Fsqd
_refine_ls_weighting_details 'w=1/[\s^2^(Fo^2^)+(0.0410P)^2^+0.1120P] where P=(Fo^2^+2Fc^2^)/3'
_refine_ls_weighting_scheme calc
_refine_ls_wR_factor_gt 0.1005
_refine_ls_wR_factor_ref 0.1109
_reflns_Friedel_coverage 0.000
_reflns_number_gt 1212
_reflns_number_total 1538
_reflns_threshold_expression 'I > 2\s(I)'
_cod_data_source_file c9ra05841a2.cif
_cod_data_source_block UMD1363_a
_cod_database_code 7233986
_shelx_space_group_comment
; 
The symmetry employed for this shelxl refinement is uniquely defined 
by the following loop, which should always be used as a source of 
symmetry information in preference to the above space-group names. 
They are only intended as comments. 
;
_shelx_estimated_absorpt_t_min 0.983
_shelx_estimated_absorpt_t_max 0.991
_shelxl_version_number 2014/6

loop_
_space_group_symop_operation_xyz
'x, y, z'
'-x, -y, -z'

loop_
_atom_site_label
_atom_site_type_symbol
_atom_site_fract_x
_atom_site_fract_y
_atom_site_fract_z
_atom_site_U_iso_or_equiv
_atom_site_adp_type
_atom_site_occupancy
_atom_site_site_symmetry_order
_atom_site_calc_flag
_atom_site_refinement_flags_posn
_atom_site_refinement_flags_adp
N1 N 0.50584(18) 0.50800(15) 0.75722(15) 0.0411(3) Uani 1 1 d . .
N2 N 0.8310(2) 0.4268(2) 0.74170(19) 0.0625(5) Uani 1 1 d . .
C1 C 0.3555(2) 0.6102(2) 0.8224(2) 0.0503(4) Uani 1 1 d . .
H1A H 0.2168 0.5858 0.7747 0.060 Uiso 1 1 calc R U
C2 C 0.4116(3) 0.7460(2) 0.9559(2) 0.0594(5) Uani 1 1 d . .
H2A H 0.3110 0.8174 0.9991 0.071 Uiso 1 1 calc R U
C3 C 0.6198(3) 0.7819(2) 1.0316(2) 0.0603(5) Uani 1 1 d . .
H3A H 0.6557 0.8754 1.1250 0.072 Uiso 1 1 calc R U
C4 C 0.7679(3) 0.6807(2) 0.9688(2) 0.0577(5) Uani 1 1 d . .
H4A H 0.9052 0.7034 1.0202 0.069 Uiso 1 1 calc R U
C5 C 0.7145(2) 0.5419(2) 0.8263(2) 0.0473(4) Uani 1 1 d . .
C6 C 0.6932(3) 0.3199(2) 0.6192(2) 0.0595(5) Uani 1 1 d . .
H6A H 0.7325 0.2263 0.5400 0.071 Uiso 1 1 calc R U
C7 C 0.4919(2) 0.3623(2) 0.62296(19) 0.0458(4) Uani 1 1 d . .
C8 C 0.2971(3) 0.2854(2) 0.5228(2) 0.0537(5) Uani 1 1 d . .
H8A H 0.1774 0.3398 0.5504 0.064 Uiso 1 1 calc R U
C9 C 0.2733(3) 0.1473(2) 0.3978(2) 0.0626(5) Uani 1 1 d . .
H9A H 0.3935 0.0937 0.3702 0.075 Uiso 1 1 calc R U
C10 C 0.0750(3) 0.0663(3) 0.2948(2) 0.0683(5) Uani 1 1 d . .
H10A H 0.0891 0.0497 0.1782 0.103 Uiso 1 1 calc R U
H10B H -0.0354 0.1386 0.3254 0.103 Uiso 1 1 calc R U
H10C H 0.0426 -0.0418 0.3141 0.103 Uiso 1 1 calc R U

loop_
_atom_site_aniso_label
_atom_site_aniso_U_11
_atom_site_aniso_U_22
_atom_site_aniso_U_33
_atom_site_aniso_U_23
_atom_site_aniso_U_13
_atom_site_aniso_U_12
N1 0.0356(7) 0.0441(7) 0.0446(7) 0.0148(6) 0.0044(5) 0.0017(5)
N2 0.0424(8) 0.0738(10) 0.0680(10) 0.0148(8) 0.0034(7) 0.0110(7)
C1 0.0390(8) 0.0518(10) 0.0598(10) 0.0148(8) 0.0072(7) 0.0040(7)
C2 0.0587(11) 0.0510(10) 0.0662(11) 0.0094(9) 0.0159(9) 0.0064(8)
C3 0.0685(12) 0.0519(10) 0.0534(10) 0.0067(8) 0.0043(9) -0.0085(9)
C4 0.0493(10) 0.0636(11) 0.0559(11) 0.0171(9) -0.0061(8) -0.0110(8)
C5 0.0366(8) 0.0557(10) 0.0516(10) 0.0205(8) 0.0012(7) 0.0005(7)
C6 0.0536(10) 0.0617(11) 0.0597(11) 0.0085(9) 0.0102(8) 0.0137(8)
C7 0.0445(9) 0.0467(9) 0.0450(9) 0.0116(7) 0.0045(7) 0.0020(7)
C8 0.0476(9) 0.0549(10) 0.0541(10) 0.0085(8) 0.0047(7) 0.0040(7)
C9 0.0550(11) 0.0621(11) 0.0632(12) 0.0079(9) 0.0018(8) 0.0013(8)
C10 0.0677(12) 0.0673(12) 0.0603(12) 0.0073(9) -0.0002(9) -0.0069(9)

loop_
_atom_type_symbol
_atom_type_description
_atom_type_scat_dispersion_real
_atom_type_scat_dispersion_imag
_atom_type_scat_source
C C 0.0033 0.0016 'International Tables Vol C Tables 4.2.6.8 and 6.1.1.4'
H H 0.0000 0.0000 'International Tables Vol C Tables 4.2.6.8 and 6.1.1.4'
N N 0.0061 0.0033 'International Tables Vol C Tables 4.2.6.8 and 6.1.1.4'

loop_
_geom_angle_atom_site_label_1
_geom_angle_atom_site_label_2
_geom_angle_atom_site_label_3
_geom_angle
C1 N1 C7 131.04(13)
C1 N1 C5 121.54(14)
C7 N1 C5 107.42(13)
C5 N2 C6 104.37(14)
C2 C1 N1 119.06(15)
C2 C1 H1A 120.5
N1 C1 H1A 120.5
C1 C2 C3 121.00(17)
C1 C2 H2A 119.5
C3 C2 H2A 119.5
C4 C3 C2 120.14(17)
C4 C3 H3A 119.9
C2 C3 H3A 119.9
C3 C4 C5 119.88(16)
C3 C4 H4A 120.1
C5 C4 H4A 120.1
N2 C5 N1 110.77(14)
N2 C5 C4 130.87(15)
N1 C5 C4 118.33(15)
N2 C6 C7 113.83(16)
N2 C6 H6A 123.1
C7 C6 H6A 123.1
C6 C7 N1 103.61(14)
C6 C7 C8 133.14(16)
N1 C7 C8 123.24(14)
C9 C8 C7 126.15(17)
C9 C8 H8A 116.9
C7 C8 H8A 116.9
C8 C9 C10 126.83(18)
C8 C9 H9A 116.6
C10 C9 H9A 116.6
C9 C10 H10A 109.5
C9 C10 H10B 109.5
H10A C10 H10B 109.5
C9 C10 H10C 109.5
H10A C10 H10C 109.5
H10B C10 H10C 109.5

loop_
_geom_bond_atom_site_label_1
_geom_bond_atom_site_label_2
_geom_bond_distance
N1 C1 1.372(2)
N1 C7 1.386(2)
N1 C5 1.3925(19)
N2 C5 1.331(2)
N2 C6 1.357(2)
C1 C2 1.343(2)
C1 H1A 0.9300
C2 C3 1.405(3)
C2 H2A 0.9300
C3 C4 1.350(3)
C3 H3A 0.9300
C4 C5 1.399(2)
C4 H4A 0.9300
C6 C7 1.364(2)
C6 H6A 0.9300
C7 C8 1.446(2)
C8 C9 1.301(2)
C8 H8A 0.9300
C9 C10 1.479(2)
C9 H9A 0.9300
C10 H10A 0.9600
C10 H10B 0.9600
C10 H10C 0.9600

loop_
_geom_torsion_atom_site_label_1
_geom_torsion_atom_site_label_2
_geom_torsion_atom_site_label_3
_geom_torsion_atom_site_label_4
_geom_torsion
C7 N1 C1 C2 179.79(15)
C5 N1 C1 C2 0.0(2)
N1 C1 C2 C3 -1.5(3)
C1 C2 C3 C4 1.0(3)
C2 C3 C4 C5 1.2(3)
C6 N2 C5 N1 -0.29(18)
C6 N2 C5 C4 177.87(17)
C1 N1 C5 N2 -179.49(14)
C7 N1 C5 N2 0.67(17)
C1 N1 C5 C4 2.1(2)
C7 N1 C5 C4 -177.74(14)
C3 C4 C5 N2 179.31(18)
C3 C4 C5 N1 -2.7(2)
C5 N2 C6 C7 -0.2(2)
N2 C6 C7 N1 0.6(2)
N2 C6 C7 C8 -178.24(17)
C1 N1 C7 C6 179.44(15)
C5 N1 C7 C6 -0.74(16)
C1 N1 C7 C8 -1.6(3)
C5 N1 C7 C8 178.26(14)
C6 C7 C8 C9 0.1(3)
N1 C7 C8 C9 -178.52(17)
C7 C8 C9 C10 179.59(17)
